data_4125309
loop_
_publ_author_name
'Ting, Chi P.'
'Xu, Gong'
'Zeng, Xianhuang'
'Maimone, Thomas J.'

_publ_section_title
;
 Annulative Methods Enable a Total Synthesis of the Complex Meroterpene
 Berkeleyone A.
;
_journal_issue 45
_journal_name_full 'Journal of the American Chemical Society'
_journal_page_first 14868
_journal_page_last 14871
_journal_paper_doi 10.1021/jacs.6b10397
_journal_volume 138
_journal_year 2016
_chemical_formula_sum 'C13 H14 O3'
_chemical_formula_weight 218.24
_chemical_name_common Cpting-07281-Pure
_chemical_name_systematic maimone77
_space_group.centring_type P

_space_group_crystal_system monoclinic
_space_group_IT_number 14
_space_group_name_Hall '-P 2ybc'
_space_group_name_H-M_alt 'P 1 21/c 1'
_symmetry_space_group_name_Hall '-P 2ybc'
_symmetry_space_group_name_H-M 'P 1 21/c 1'
_atom_sites_solution_hydrogens geom
_atom_sites_solution_primary iterative
_atom_sites_solution_secondary difmap
_audit_creation_method SHELXL-2014/7
_cell_angle_alpha 90
_cell_angle_beta 110.892(3)
_cell_angle_gamma 90
_cell_formula_units_Z 4
_cell_length_a 10.6286(6)
_cell_length_b 8.0267(4)
_cell_length_c 13.8441(7)
_cell_measurement_reflns_used 9870
_cell_measurement_temperature 100(2)
_cell_measurement_theta_max 68.29
_cell_measurement_theta_min 4.45
_cell_volume 1103.43(10)
_computing_cell_refinement 'Bruker SAINT'
_computing_data_collection 'Bruker APEX2'
_computing_data_reduction 'Bruker SAINT'
_computing_molecular_graphics ORTEP-32
_computing_publication_material WinGX
_computing_structure_refinement SHELXL-2014
_computing_structure_solution SHELXT-2014
_diffrn_ambient_temperature 100(2)
_diffrn_detector_area_resol_mean 8.366
_diffrn_measured_fraction_theta_full 1.000
_diffrn_measured_fraction_theta_max 0.999
_diffrn_measurement_device_type 'Bruker APEX-II CCD'
_diffrn_measurement_method '\f and \w scans'
_diffrn_radiation_type CuK\a
_diffrn_radiation_wavelength 1.54178
_diffrn_reflns_av_R_equivalents 0.0497
_diffrn_reflns_av_unetI/netI 0.0206
_diffrn_reflns_Laue_measured_fraction_full 1.000
_diffrn_reflns_Laue_measured_fraction_max 0.999
_diffrn_reflns_limit_h_max 12
_diffrn_reflns_limit_h_min -12
_diffrn_reflns_limit_k_max 9
_diffrn_reflns_limit_k_min -9
_diffrn_reflns_limit_l_max 16
_diffrn_reflns_limit_l_min -16
_diffrn_reflns_number 30022
_diffrn_reflns_point_group_measured_fraction_full 1.000
_diffrn_reflns_point_group_measured_fraction_max 0.999
_diffrn_reflns_theta_full 67.000
_diffrn_reflns_theta_max 68.365
_diffrn_reflns_theta_min 4.453
_diffrn_source 'microfocus rotating anode'
_exptl_absorpt_coefficient_mu 0.758
_exptl_absorpt_correction_T_max 0.929
_exptl_absorpt_correction_T_min 0.751
_exptl_absorpt_correction_type multi-scan
_exptl_absorpt_process_details SADABS
_exptl_crystal_colour colorless
_exptl_crystal_density_diffrn 1.314
_exptl_crystal_description plate
_exptl_crystal_F_000 464
_exptl_crystal_size_max 0.050
_exptl_crystal_size_mid 0.040
_exptl_crystal_size_min 0.020
_refine_diff_density_max 0.324
_refine_diff_density_min -0.171
_refine_diff_density_rms 0.040
_refine_ls_extinction_method none
_refine_ls_goodness_of_fit_ref 1.042
_refine_ls_hydrogen_treatment constr
_refine_ls_matrix_type full
_refine_ls_number_parameters 147
_refine_ls_number_reflns 2024
_refine_ls_number_restraints 0
_refine_ls_restrained_S_all 1.042
_refine_ls_R_factor_all 0.0434
_refine_ls_R_factor_gt 0.0360
_refine_ls_shift/su_max 0.000
_refine_ls_shift/su_mean 0.000
_refine_ls_structure_factor_coef Fsqd
_refine_ls_weighting_details 'w=1/[\s^2^(Fo^2^)+(0.0466P)^2^+0.5282P] where P=(Fo^2^+2Fc^2^)/3'
_refine_ls_weighting_scheme calc
_refine_ls_wR_factor_gt 0.0913
_refine_ls_wR_factor_ref 0.0961
_reflns_Friedel_coverage 0.000
_reflns_number_gt 1743
_reflns_number_total 2024
_reflns_threshold_expression 'I > 2\s(I)'
_cod_data_source_file ja6b10397_si_004.cif
_cod_data_source_block maimone77
_cod_depositor_comments
;Adding full bibliography for 4125309--4125312.cif.

The following automatic conversions were performed:

'_space_group.centring_type' value 'primitive' was replaced with the
value 'P' as specified in the replacement file
'/home/antanas/src/cod-tools/trunk/data/replacement-values/replacement_values.lst'.

Automatic conversion script
Id: cif_fix_values 5642 2017-10-24 12:04:52Z antanas 
;
_cod_database_code 4125309
_shelx_shelxl_version_number 2014/7
_shelx_space_group_comment
; 
The symmetry employed for this shelxl refinement is uniquely defined 
by the following loop, which should always be used as a source of 
symmetry information in preference to the above space-group names. 
They are only intended as comments. 
;
_shelx_estimated_absorpt_t_min 0.963
_shelx_estimated_absorpt_t_max 0.985

loop_
_space_group_symop_operation_xyz
'x, y, z'
'-x, y+1/2, -z+1/2'
'-x, -y, -z'
'x, -y-1/2, z-1/2'

loop_
_atom_site_label
_atom_site_type_symbol
_atom_site_fract_x
_atom_site_fract_y
_atom_site_fract_z
_atom_site_U_iso_or_equiv
_atom_site_adp_type
_atom_site_occupancy
_atom_site_site_symmetry_order
_atom_site_calc_flag
_atom_site_refinement_flags_posn
_atom_site_refinement_flags_adp
C1 C 0.65611(14) 0.80350(17) 0.42280(10) 0.0175(3) Uani 1 1 d . .
C2 C 0.64306(14) 0.73651(18) 0.31456(10) 0.0181(3) Uani 1 1 d . .
H2 H 0.6359 0.6124 0.3164 0.022 Uiso 1 1 calc R U
C3 C 0.51245(15) 0.80158(18) 0.23628(10) 0.0194(3) Uani 1 1 d . .
C4 C 0.38608(14) 0.77151(18) 0.25985(11) 0.0198(3) Uani 1 1 d . .
H4A H 0.3120 0.8397 0.2126 0.024 Uiso 1 1 calc R U
H4B H 0.3600 0.6529 0.2468 0.024 Uiso 1 1 calc R U
C5 C 0.40380(14) 0.81391(18) 0.37017(11) 0.0187(3) Uani 1 1 d . .
C6 C 0.53255(14) 0.75495(18) 0.45048(11) 0.0197(3) Uani 1 1 d . .
H6A H 0.5296 0.6323 0.4569 0.024 Uiso 1 1 calc R U
H6B H 0.5416 0.8043 0.5182 0.024 Uiso 1 1 calc R U
C7 C 0.76387(14) 0.77768(19) 0.28439(11) 0.0220(3) Uani 1 1 d . .
H7A H 0.7512 0.7287 0.2167 0.033 Uiso 1 1 calc R U
H7B H 0.8457 0.7320 0.3362 0.033 Uiso 1 1 calc R U
H7C H 0.7726 0.8989 0.2809 0.033 Uiso 1 1 calc R U
C8 C 0.78329(14) 0.73496(18) 0.50530(10) 0.0187(3) Uani 1 1 d . .
C9 C 0.79246(15) 0.56501(19) 0.52869(11) 0.0213(3) Uani 1 1 d . .
H9 H 0.7208 0.4927 0.4915 0.026 Uiso 1 1 calc R U
C10 C 0.90504(15) 0.5008(2) 0.60553(12) 0.0249(3) Uani 1 1 d . .
H10 H 0.9102 0.3850 0.6206 0.030 Uiso 1 1 calc R U
C11 C 1.01010(15) 0.6053(2) 0.66044(12) 0.0273(4) Uani 1 1 d . .
H11 H 1.0864 0.5621 0.7143 0.033 Uiso 1 1 calc R U
C12 C 1.00271(15) 0.7731(2) 0.63609(12) 0.0272(4) Uani 1 1 d . .
H12 H 1.0753 0.8447 0.6726 0.033 Uiso 1 1 calc R U
C13 C 0.89035(15) 0.83820(19) 0.55876(11) 0.0225(3) Uani 1 1 d . .
H13 H 0.8868 0.9535 0.5425 0.027 Uiso 1 1 calc R U
O1 O 0.65754(10) 0.98073(12) 0.41287(7) 0.0206(2) Uani 1 1 d . .
H1 H 0.6658 1.0252 0.4697 0.031 Uiso 1 1 calc R U
O2 O 0.50757(11) 0.87624(13) 0.15847(8) 0.0241(3) Uani 1 1 d . .
O3 O 0.31729(10) 0.88924(14) 0.39062(8) 0.0256(3) Uani 1 1 d . .

loop_
_atom_site_aniso_label
_atom_site_aniso_U_11
_atom_site_aniso_U_22
_atom_site_aniso_U_33
_atom_site_aniso_U_23
_atom_site_aniso_U_13
_atom_site_aniso_U_12
C1 0.0212(7) 0.0155(7) 0.0166(7) 0.0003(5) 0.0076(5) 0.0009(5)
C2 0.0223(7) 0.0157(7) 0.0176(7) -0.0007(5) 0.0085(6) 0.0016(5)
C3 0.0248(7) 0.0169(7) 0.0169(7) -0.0048(6) 0.0078(6) 0.0000(6)
C4 0.0201(7) 0.0188(7) 0.0189(7) -0.0009(6) 0.0049(5) 0.0017(6)
C5 0.0199(7) 0.0162(7) 0.0210(7) 0.0000(5) 0.0086(6) -0.0012(5)
C6 0.0210(7) 0.0217(7) 0.0169(7) 0.0020(6) 0.0075(6) 0.0020(6)
C7 0.0228(7) 0.0251(8) 0.0197(7) 0.0002(6) 0.0094(6) 0.0025(6)
C8 0.0204(7) 0.0218(7) 0.0158(6) -0.0004(6) 0.0087(6) 0.0023(6)
C9 0.0210(7) 0.0217(7) 0.0206(7) 0.0005(6) 0.0065(6) 0.0003(6)
C10 0.0254(8) 0.0237(8) 0.0259(8) 0.0040(6) 0.0092(6) 0.0047(6)
C11 0.0206(7) 0.0341(9) 0.0240(8) 0.0009(6) 0.0039(6) 0.0066(6)
C12 0.0198(7) 0.0316(9) 0.0277(8) -0.0066(7) 0.0053(6) -0.0030(6)
C13 0.0229(7) 0.0218(7) 0.0244(7) -0.0014(6) 0.0102(6) 0.0002(6)
O1 0.0291(6) 0.0154(5) 0.0184(5) -0.0005(4) 0.0098(4) 0.0018(4)
O2 0.0302(6) 0.0246(6) 0.0173(5) 0.0018(4) 0.0084(4) 0.0039(4)
O3 0.0222(5) 0.0312(6) 0.0239(5) -0.0042(4) 0.0086(4) 0.0046(4)

loop_
_atom_type_symbol
_atom_type_description
_atom_type_scat_dispersion_real
_atom_type_scat_dispersion_imag
_atom_type_scat_source
C C 0.0181 0.0091 'International Tables Vol C Tables 4.2.6.8 and 6.1.1.4'
H H 0.0000 0.0000 'International Tables Vol C Tables 4.2.6.8 and 6.1.1.4'
O O 0.0492 0.0322 'International Tables Vol C Tables 4.2.6.8 and 6.1.1.4'

loop_
_geom_angle_atom_site_label_1
_geom_angle_atom_site_label_2
_geom_angle_atom_site_label_3
_geom_angle
O1 C1 C8 113.16(11)
O1 C1 C6 108.32(11)
C8 C1 C6 109.14(11)
O1 C1 C2 104.62(10)
C8 C1 C2 110.36(11)
C6 C1 C2 111.19(11)
C3 C2 C7 112.08(11)
C3 C2 C1 108.34(11)
C7 C2 C1 113.36(11)
C3 C2 H2 107.6
C7 C2 H2 107.6
C1 C2 H2 107.6
O2 C3 C4 120.61(13)
O2 C3 C2 122.75(13)
C4 C3 C2 116.63(12)
C5 C4 C3 112.51(12)
C5 C4 H4A 109.1
C3 C4 H4A 109.1
C5 C4 H4B 109.1
C3 C4 H4B 109.1
H4A C4 H4B 107.8
O3 C5 C6 123.41(13)
O3 C5 C4 121.07(13)
C6 C5 C4 115.52(12)
C5 C6 C1 111.62(11)
C5 C6 H6A 109.3
C1 C6 H6A 109.3
C5 C6 H6B 109.3
C1 C6 H6B 109.3
H6A C6 H6B 108.0
C2 C7 H7A 109.5
C2 C7 H7B 109.5
H7A C7 H7B 109.5
C2 C7 H7C 109.5
H7A C7 H7C 109.5
H7B C7 H7C 109.5
C13 C8 C9 118.87(13)
C13 C8 C1 121.47(13)
C9 C8 C1 119.66(13)
C10 C9 C8 120.70(14)
C10 C9 H9 119.6
C8 C9 H9 119.6
C9 C10 C11 120.12(15)
C9 C10 H10 119.9
C11 C10 H10 119.9
C12 C11 C10 119.38(14)
C12 C11 H11 120.3
C10 C11 H11 120.3
C11 C12 C13 120.78(15)
C11 C12 H12 119.6
C13 C12 H12 119.6
C8 C13 C12 120.11(14)
C8 C13 H13 119.9
C12 C13 H13 119.9
C1 O1 H1 109.5

loop_
_geom_bond_atom_site_label_1
_geom_bond_atom_site_label_2
_geom_bond_distance
C1 O1 1.4298(17)
C1 C8 1.5275(19)
C1 C6 1.5435(19)
C1 C2 1.5511(18)
C2 C3 1.5170(19)
C2 C7 1.5214(19)
C2 H2 1.0000
C3 O2 1.2175(18)
C3 C4 1.510(2)
C4 C5 1.5094(19)
C4 H4A 0.9900
C4 H4B 0.9900
C5 O3 1.2153(18)
C5 C6 1.4992(19)
C6 H6A 0.9900
C6 H6B 0.9900
C7 H7A 0.9800
C7 H7B 0.9800
C7 H7C 0.9800
C8 C13 1.389(2)
C8 C9 1.397(2)
C9 C10 1.386(2)
C9 H9 0.9500
C10 C11 1.387(2)
C10 H10 0.9500
C11 C12 1.384(2)
C11 H11 0.9500
C12 C13 1.390(2)
C12 H12 0.9500
C13 H13 0.9500
O1 H1 0.8400
